data_7155462
loop_
_publ_author_name
'Chen, Wei'
'Zhou, Zhao-Hui'
'Chen, Hong-Bin'

_publ_section_title
;
 Efficient synthesis of chiral benzofuryl \b-amino alcohols via a
 catalytic asymmetric Henry reaction.
;
_journal_issue 6
_journal_name_full 'Organic &amp; biomolecular chemistry'
_journal_page_first 1530
_journal_page_last 1536
_journal_paper_doi 10.1039/c6ob02569b
_journal_volume 15
_journal_year 2017
_chemical_formula_sum 'C10 H8 Cl N O4'
_chemical_formula_weight 241.62
_chemical_name_common 'Chloride substitute'
_chemical_name_systematic (S)-1-(5-Chlorobenzofuran-2-yl)-2-nitroethanol
_chemical_properties_physical ', Heat-sensitive'
_space_group_IT_number 19
_symmetry_cell_setting orthorhombic
_symmetry_space_group_name_Hall 'P 2ac 2ab'
_symmetry_space_group_name_H-M 'P 21 21 21'
_atom_sites_solution_hydrogens geom
_atom_sites_solution_primary direct
_atom_sites_solution_secondary difmap
_audit_creation_method SHELXL-97
_audit_update_record
;
2017-01-17 deposited with the CCDC.
2017-01-17 downloaded from the CCDC.
;
_cell_angle_alpha 90.00
_cell_angle_beta 90.00
_cell_angle_gamma 90.00
_cell_formula_units_Z 4
_cell_length_a 5.5571(2)
_cell_length_b 5.6305(2)
_cell_length_c 32.3624(10)
_cell_measurement_reflns_used 35
_cell_measurement_temperature 298(2)
_cell_measurement_theta_max 36
_cell_measurement_theta_min 34
_cell_volume 1012.60(6)
_computing_structure_refinement 'SHELXL-97 (Sheldrick, 1997)'
_computing_structure_solution 'SHELXS-97 (Sheldrick, 1990)'
_diffrn_ambient_temperature 298(2)
_diffrn_measured_fraction_theta_full 0.994
_diffrn_measured_fraction_theta_max 0.994
_diffrn_measurement_device_type 'Gemini Oxford Diffractometer'
_diffrn_radiation_monochromator graphite
_diffrn_radiation_source 'fine-focus sealed tube'
_diffrn_radiation_type CuK\a
_diffrn_radiation_wavelength 1.54184
_diffrn_reflns_av_R_equivalents 0.0379
_diffrn_reflns_av_sigmaI/netI 0.0235
_diffrn_reflns_limit_h_max 6
_diffrn_reflns_limit_h_min -6
_diffrn_reflns_limit_k_max 6
_diffrn_reflns_limit_k_min -6
_diffrn_reflns_limit_l_max 37
_diffrn_reflns_limit_l_min -37
_diffrn_reflns_number 11073
_diffrn_reflns_theta_full 62.12
_diffrn_reflns_theta_max 62.12
_diffrn_reflns_theta_min 5.47
_exptl_absorpt_coefficient_mu 3.371
_exptl_absorpt_correction_T_max 0.7742
_exptl_absorpt_correction_T_min 0.5521
_exptl_crystal_colour colorless
_exptl_crystal_density_diffrn 1.585
_exptl_crystal_density_method 'not measured'
_exptl_crystal_description needle
_exptl_crystal_F_000 496
_exptl_crystal_recrystallization_method 'Re-crystallisation from solvent: EtOAc-Hexane'
_exptl_crystal_size_max 0.20
_exptl_crystal_size_mid 0.10
_exptl_crystal_size_min 0.08
_refine_diff_density_max 0.113
_refine_diff_density_min -0.172
_refine_diff_density_rms 0.034
_refine_ls_abs_structure_details 'Flack H D (1983), Acta Cryst. A39, 876-881'
_refine_ls_abs_structure_Flack -0.001(12)
_refine_ls_extinction_method none
_refine_ls_goodness_of_fit_ref 1.046
_refine_ls_hydrogen_treatment mixed
_refine_ls_matrix_type full
_refine_ls_number_parameters 148
_refine_ls_number_reflns 1590
_refine_ls_number_restraints 2
_refine_ls_restrained_S_all 1.048
_refine_ls_R_factor_all 0.0232
_refine_ls_R_factor_gt 0.0217
_refine_ls_shift/su_max 0.002
_refine_ls_shift/su_mean 0.000
_refine_ls_structure_factor_coef Fsqd
_refine_ls_weighting_details 'calc w=1/[\s^2^(Fo^2^)+(0.0378P)^2^+0.0000P] where P=(Fo^2^+2Fc^2^)/3'
_refine_ls_weighting_scheme calc
_refine_ls_wR_factor_gt 0.0544
_refine_ls_wR_factor_ref 0.0549
_reflns_number_gt 1505
_reflns_number_total 1590
_reflns_threshold_expression >2sigma(I)
_cod_data_source_file c6ob02569b2.cif
_cod_data_source_block sad
_cod_depositor_comments
;
The following automatic conversions were performed:

'_symmetry_cell_setting' value 'Orthorhombic' changed to
'orthorhombic' according to
/usr/data/users/saulius/crontab/automatic-downloads/rss-feeds/RSC/lib/dictionaries/cif_core.dic
dictionary named 'cif_core.dic' version 2.4.2 from 2011-04-26.

Automatic conversion script
Id: cif_fix_values 4268 2015-11-12 08:31:59Z antanas 

 Adding full bibliography for 7155461--7155462.cif.
;
_cod_database_code 7155462

loop_
_symmetry_equiv_pos_as_xyz
'x, y, z'
'-x+1/2, -y, z+1/2'
'x+1/2, -y+1/2, -z'
'-x, y+1/2, -z+1/2'

loop_
_atom_site_label
_atom_site_type_symbol
_atom_site_fract_x
_atom_site_fract_y
_atom_site_fract_z
_atom_site_U_iso_or_equiv
_atom_site_adp_type
_atom_site_occupancy
_atom_site_symmetry_multiplicity
_atom_site_calc_flag
_atom_site_refinement_flags
Cl1 Cl 1.40402(8) 1.17237(9) 0.965057(12) 0.03712(14) Uani 1 1 d .
O1 O 0.5933(2) 0.72204(19) 0.88253(3) 0.0266(3) Uani 1 1 d .
O2 O 0.3006(2) 1.0329(2) 0.79958(4) 0.0383(3) Uani 1 1 d D
O3 O 0.1533(2) 0.4953(3) 0.74362(4) 0.0413(3) Uani 1 1 d .
O4 O -0.0316(2) 0.5237(2) 0.80189(4) 0.0388(3) Uani 1 1 d .
C1 C 0.5530(3) 0.8878(3) 0.85215(5) 0.0246(4) Uani 1 1 d .
C2 C 0.7095(3) 1.0691(3) 0.85342(5) 0.0248(4) Uani 1 1 d .
H2A H 0.7157 1.1988 0.8357 0.030 Uiso 1 1 calc R
C3 C 0.8665(3) 1.0216(3) 0.88806(5) 0.0225(3) Uani 1 1 d .
C4 C 1.0612(3) 1.1385(3) 0.90632(5) 0.0256(3) Uani 1 1 d .
H4A H 1.1189 1.2817 0.8960 0.031 Uiso 1 1 calc R
C5 C 1.1642(3) 1.0315(3) 0.94047(5) 0.0268(4) Uani 1 1 d .
C6 C 1.0848(3) 0.8136(3) 0.95623(5) 0.0309(4) Uani 1 1 d .
H6A H 1.1621 0.7464 0.9789 0.037 Uiso 1 1 calc R
C7 C 0.8917(3) 0.6979(3) 0.93825(5) 0.0297(4) Uani 1 1 d .
H7A H 0.8345 0.5541 0.9484 0.036 Uiso 1 1 calc R
C8 C 0.7886(3) 0.8065(3) 0.90456(5) 0.0250(3) Uani 1 1 d .
C9 C 0.3391(3) 0.8348(3) 0.82560(5) 0.0253(3) Uani 1 1 d D
H9A H 0.1978 0.8137 0.8434 0.030 Uiso 1 1 calc R
N1 N 0.1497(2) 0.5371(2) 0.78065(4) 0.0264(3) Uani 1 1 d .
C10 C 0.3795(3) 0.6088(3) 0.80105(5) 0.0265(3) Uani 1 1 d .
H10A H 0.5027 0.6351 0.7803 0.032 Uiso 1 1 calc R
H10B H 0.4339 0.4831 0.8193 0.032 Uiso 1 1 calc R
H1 H 0.163(2) 1.015(4) 0.7894(5) 0.032 Uiso 1 1 d D

loop_
_atom_site_aniso_label
_atom_site_aniso_U_11
_atom_site_aniso_U_22
_atom_site_aniso_U_33
_atom_site_aniso_U_23
_atom_site_aniso_U_13
_atom_site_aniso_U_12
Cl1 0.0316(2) 0.0465(3) 0.0332(2) -0.0059(2) -0.00755(17) -0.0045(2)
O1 0.0291(6) 0.0257(6) 0.0250(5) -0.0010(5) -0.0021(5) -0.0036(5)
O2 0.0316(6) 0.0259(7) 0.0574(8) 0.0062(6) -0.0204(6) -0.0008(5)
O3 0.0360(7) 0.0549(8) 0.0331(7) -0.0116(6) -0.0077(5) -0.0004(6)
O4 0.0247(6) 0.0410(7) 0.0507(7) -0.0008(6) 0.0024(5) -0.0067(5)
C1 0.0250(8) 0.0253(8) 0.0234(7) -0.0013(7) -0.0004(6) 0.0037(7)
C2 0.0245(8) 0.0242(8) 0.0256(8) 0.0006(7) -0.0001(7) 0.0021(7)
C3 0.0234(7) 0.0226(8) 0.0216(7) -0.0030(7) 0.0025(6) 0.0031(7)
C4 0.0249(8) 0.0257(8) 0.0263(7) -0.0031(7) 0.0040(6) 0.0008(7)
C5 0.0241(8) 0.0333(9) 0.0231(8) -0.0087(7) -0.0005(6) 0.0033(7)
C6 0.0356(8) 0.0355(9) 0.0216(7) -0.0005(7) -0.0015(7) 0.0030(9)
C7 0.0378(9) 0.0292(9) 0.0223(7) 0.0013(7) -0.0005(7) -0.0001(8)
C8 0.0258(7) 0.0273(9) 0.0220(7) -0.0050(7) 0.0019(6) 0.0010(7)
C9 0.0217(8) 0.0243(8) 0.0299(8) -0.0003(8) -0.0012(6) 0.0018(7)
N1 0.0232(7) 0.0209(7) 0.0351(8) -0.0012(6) -0.0047(6) 0.0021(6)
C10 0.0193(7) 0.0295(8) 0.0307(8) -0.0037(7) -0.0050(7) 0.0023(7)

loop_
_atom_type_symbol
_atom_type_description
_atom_type_scat_dispersion_real
_atom_type_scat_dispersion_imag
_atom_type_scat_source
C C 0.0181 0.0091 'International Tables Vol C Tables 4.2.6.8 and 6.1.1.4'
H H 0.0000 0.0000 'International Tables Vol C Tables 4.2.6.8 and 6.1.1.4'
N N 0.0311 0.0180 'International Tables Vol C Tables 4.2.6.8 and 6.1.1.4'
O O 0.0492 0.0322 'International Tables Vol C Tables 4.2.6.8 and 6.1.1.4'
Cl Cl 0.3639 0.7018 'International Tables Vol C Tables 4.2.6.8 and 6.1.1.4'

loop_
_geom_angle_atom_site_label_1
_geom_angle_atom_site_label_2
_geom_angle_atom_site_label_3
_geom_angle
C1 O1 C8 105.26(12)
C9 O2 H1 106.1(14)
C2 C1 O1 112.91(14)
C2 C1 C9 133.16(15)
O1 C1 C9 113.88(13)
C1 C2 C3 105.91(15)
C1 C2 H2A 127.0
C3 C2 H2A 127.0
C8 C3 C4 119.21(14)
C8 C3 C2 105.71(14)
C4 C3 C2 135.08(16)
C5 C4 C3 116.96(16)
C5 C4 H4A 121.5
C3 C4 H4A 121.5
C4 C5 C6 122.84(15)
C4 C5 Cl1 118.89(13)
C6 C5 Cl1 118.27(12)
C7 C6 C5 120.27(15)
C7 C6 H6A 119.9
C5 C6 H6A 119.9
C8 C7 C6 116.54(16)
C8 C7 H7A 121.7
C6 C7 H7A 121.7
C7 C8 O1 125.64(16)
C7 C8 C3 124.16(16)
O1 C8 C3 110.20(13)
O2 C9 C1 107.73(13)
O2 C9 C10 111.85(12)
C1 C9 C10 110.50(13)
O2 C9 H9A 108.9
C1 C9 H9A 108.9
C10 C9 H9A 108.9
O3 N1 O4 123.60(13)
O3 N1 C10 118.15(13)
O4 N1 C10 118.25(12)
N1 C10 C9 109.36(12)
N1 C10 H10A 109.8
C9 C10 H10A 109.8
N1 C10 H10B 109.8
C9 C10 H10B 109.8
H10A C10 H10B 108.3

loop_
_geom_bond_atom_site_label_1
_geom_bond_atom_site_label_2
_geom_bond_distance
Cl1 C5 1.7430(16)
O1 C1 1.374(2)
O1 C8 1.383(2)
O2 C9 1.414(2)
O2 H1 0.838(9)
O3 N1 1.2215(18)
O4 N1 1.2219(18)
C1 C2 1.342(2)
C1 C9 1.497(2)
C2 C3 1.446(2)
C2 H2A 0.9300
C3 C8 1.392(2)
C3 C4 1.398(2)
C4 C5 1.383(2)
C4 H4A 0.9300
C5 C6 1.400(3)
C6 C7 1.384(3)
C6 H6A 0.9300
C7 C8 1.375(2)
C7 H7A 0.9300
C9 C10 1.517(2)
C9 H9A 0.9800
N1 C10 1.493(2)
C10 H10A 0.9700
C10 H10B 0.9700

loop_
_geom_torsion_atom_site_label_1
_geom_torsion_atom_site_label_2
_geom_torsion_atom_site_label_3
_geom_torsion_atom_site_label_4
_geom_torsion
C8 O1 C1 C2 0.31(18)
C8 O1 C1 C9 -177.39(12)
O1 C1 C2 C3 -0.73(19)
C9 C1 C2 C3 176.39(16)
C1 C2 C3 C8 0.84(17)
C1 C2 C3 C4 -179.00(17)
C8 C3 C4 C5 -0.6(2)
C2 C3 C4 C5 179.28(16)
C3 C4 C5 C6 1.4(2)
C3 C4 C5 Cl1 -178.82(11)
C4 C5 C6 C7 -1.6(2)
Cl1 C5 C6 C7 178.61(13)
C5 C6 C7 C8 0.9(2)
C6 C7 C8 O1 -179.24(14)
C6 C7 C8 C3 -0.1(2)
C1 O1 C8 C7 179.53(15)
C1 O1 C8 C3 0.26(16)
C4 C3 C8 C7 -0.1(2)
C2 C3 C8 C7 -179.96(16)
C4 C3 C8 O1 179.19(13)
C2 C3 C8 O1 -0.68(16)
C2 C1 C9 O2 -4.7(2)
O1 C1 C9 O2 172.45(12)
C2 C1 C9 C10 117.8(2)
O1 C1 C9 C10 -65.09(16)
O3 N1 C10 C9 128.85(16)
O4 N1 C10 C9 -51.12(18)
O2 C9 C10 N1 -69.77(16)
C1 C9 C10 N1 170.21(13)
